data_2220776
loop_
_publ_author_name
'Kim, Nam-Ho'
'Hwang, In-Chul'
'Ha, Kwang'

_publ_section_title
;
 Tetrachlorido(1,10-phenanthroline-\k^2^<i>N</i>,<i>N</i>')platinum(IV)
 monohydrate
;
_journal_coeditor_code FJ2191
_journal_issue 2
_journal_name_full 'Acta Crystallographica Section E'
_journal_page_first m230
_journal_paper_doi 10.1107/S1600536809002694
_journal_volume 65
_journal_year 2009
_chemical_formula_iupac '[Pt Cl4 (C12 H8 N2)], H2 O'
_chemical_formula_moiety 'C12 H8 Cl4 N2 Pt, H2 O'
_chemical_formula_sum 'C12 H10 Cl4 N2 O Pt'
_chemical_formula_weight 535.11
_chemical_name_systematic
;
Tetrachlorido(1,10-phenanthroline-\k^2^<i>N</i>,<i>N</i>')platinum(IV)
monohydrate
;
_space_group_IT_number 61
_symmetry_cell_setting orthorhombic
_symmetry_space_group_name_Hall '-P 2ac 2ab'
_symmetry_space_group_name_H-M 'P b c a'
_atom_sites_solution_hydrogens geom
_atom_sites_solution_primary direct
_atom_sites_solution_secondary difmap
_cell_angle_alpha 90.00
_cell_angle_beta 90.00
_cell_angle_gamma 90.00
_cell_formula_units_Z 8
_cell_length_a 14.8481(19)
_cell_length_b 12.4079(16)
_cell_length_c 17.379(2)
_cell_measurement_reflns_used 943
_cell_measurement_temperature 293(2)
_cell_measurement_theta_max 23.17
_cell_measurement_theta_min 3.17
_cell_volume 3201.8(7)
_computing_cell_refinement 'SAINT (Bruker, 2000)'
_computing_data_collection 'SMART (Bruker, 2000)'
_computing_data_reduction 'SAINT (Bruker, 2000)'
_computing_molecular_graphics 'ORTEP-3 (Farrugia, 1997) and PLATON (Spek, 2003)'
_computing_publication_material 'SHELXL97 (Sheldrick, 2008)'
_computing_structure_refinement 'SHELXL97 (Sheldrick, 2008)'
_computing_structure_solution 'SHELXS97 (Sheldrick, 2008)'
_diffrn_ambient_temperature 293(2)
_diffrn_measured_fraction_theta_full 0.996
_diffrn_measured_fraction_theta_max 0.996
_diffrn_measurement_device_type 'Bruker SMART 1000 CCD'
_diffrn_measurement_method '\f and \w'
_diffrn_radiation_monochromator graphite
_diffrn_radiation_source 'fine-focus sealed tube'
_diffrn_radiation_type 'Mo K\a'
_diffrn_radiation_wavelength 0.71073
_diffrn_reflns_av_R_equivalents 0.0473
_diffrn_reflns_av_sigmaI/netI 0.0368
_diffrn_reflns_limit_h_max 18
_diffrn_reflns_limit_h_min -18
_diffrn_reflns_limit_k_max 15
_diffrn_reflns_limit_k_min -11
_diffrn_reflns_limit_l_max 21
_diffrn_reflns_limit_l_min -22
_diffrn_reflns_number 18465
_diffrn_reflns_theta_full 27.12
_diffrn_reflns_theta_max 27.12
_diffrn_reflns_theta_min 2.34
_diffrn_standards_decay_% 0
_diffrn_standards_interval_count 0
_diffrn_standards_interval_time 0
_diffrn_standards_number 0
_exptl_absorpt_coefficient_mu 9.427
_exptl_absorpt_correction_T_max 0.568
_exptl_absorpt_correction_T_min 0.418
_exptl_absorpt_correction_type multi-scan
_exptl_absorpt_process_details '(SADABS; Bruker, 2000)'
_exptl_crystal_colour yellow
_exptl_crystal_density_diffrn 2.220
_exptl_crystal_density_method 'not measured'
_exptl_crystal_description stick
_exptl_crystal_F_000 2000
_exptl_crystal_size_max 0.25
_exptl_crystal_size_mid 0.08
_exptl_crystal_size_min 0.06
_refine_diff_density_max 1.407
_refine_diff_density_min -0.561
_refine_ls_extinction_method none
_refine_ls_goodness_of_fit_ref 1.019
_refine_ls_hydrogen_treatment constr
_refine_ls_matrix_type full
_refine_ls_number_parameters 181
_refine_ls_number_reflns 3521
_refine_ls_number_restraints 0
_refine_ls_restrained_S_all 1.019
_refine_ls_R_factor_all 0.0742
_refine_ls_R_factor_gt 0.0463
_refine_ls_shift/su_max 0.000
_refine_ls_shift/su_mean 0.000
_refine_ls_structure_factor_coef Fsqd
_refine_ls_weighting_details 'calc w=1/[\s^2^(Fo^2^)+(0.0738P)^2^+11.9979P] where P=(Fo^2^+2Fc^2^)/3'
_refine_ls_weighting_scheme calc
_refine_ls_wR_factor_gt 0.1239
_refine_ls_wR_factor_ref 0.1414
_reflns_number_gt 2414
_reflns_number_total 3521
_reflns_threshold_expression I>2\s(I)
_cod_data_source_file fj2191.cif
_cod_data_source_block I
_cod_depositor_comments
;
 Marking attached hydrogen atoms.

 Antanas Vaitkus,
 2017-08-07

The following automatic conversions were performed:
'_symmetry_cell_setting' value 'Orthorhombic' changed to 'orthorhombic'
according to '/home/saulius/struct/CIF-dictionaries/cif_core.dic'
dictionary named 'cif_core.dic' version 2.4.1 from
2010-06-29.

'_exptl_absorpt_correction_type' value 'Multi-scan' changed
to 'multi-scan' according to
'/home/saulius/struct/CIF-dictionaries/cif_core.dic' dictionary named
'cif_core.dic' version 2.4.1 from 2010-06-29.

Automatic conversion script
Id: cif_fix_enum 1527 2010-12-29 10:47:43Z saulius 

The following automatic conversions were performed:

'_symmetry_cell_setting' value 'Orthorhombic' changed to
'orthorhombic' according to
/home/saulius/struct/CIF-dictionaries/cif_core.dic dictionary named
'cif_core.dic' version 2.4.1 from
2010-06-29.

'_exptl_absorpt_correction_type' value 'Multi-scan'
changed to 'multi-scan' according to
/home/saulius/struct/CIF-dictionaries/cif_core.dic dictionary named
'cif_core.dic' version 2.4.1 from 2010-06-29.

Automatic conversion script
Id: cif_fix_values 1715 2011-07-08 13:25:40Z adriana 
;
_cod_database_code 2220776
_cod_database_fobs_code 2220776

loop_
_symmetry_equiv_pos_as_xyz
'x, y, z'
'-x+1/2, -y, z+1/2'
'-x, y+1/2, -z+1/2'
'x+1/2, -y+1/2, -z'
'-x, -y, -z'
'x-1/2, y, -z-1/2'
'x, -y-1/2, z-1/2'
'-x-1/2, y-1/2, z'

loop_
_atom_site_type_symbol
_atom_site_label
_atom_site_fract_x
_atom_site_fract_y
_atom_site_fract_z
_atom_site_U_iso_or_equiv
_atom_site_adp_type
_atom_site_calc_flag
_atom_site_refinement_flags
_atom_site_occupancy
_atom_site_disorder_assembly
_atom_site_disorder_group
_atom_site_attached_hydrogens
Pt Pt1 -0.12471(3) 0.29079(3) 0.18568(2) 0.04495(16) Uani d . 1 . . 0
Cl Cl1 -0.27151(18) 0.3484(2) 0.20445(16) 0.0580(7) Uani d . 1 . . 0
Cl Cl2 -0.15722(18) 0.12006(19) 0.23250(16) 0.0549(6) Uani d . 1 . . 0
Cl Cl3 -0.16047(19) 0.23631(19) 0.06024(15) 0.0537(6) Uani d . 1 . . 0
Cl Cl4 -0.0833(2) 0.3517(2) 0.30779(14) 0.0568(6) Uani d . 1 . . 0
N N1 0.0092(5) 0.2536(6) 0.1619(4) 0.0364(16) Uani d . 1 . . 0
N N2 -0.0815(5) 0.4383(5) 0.1425(4) 0.0368(16) Uani d . 1 . . 0
C C1 0.0512(7) 0.1599(7) 0.1735(5) 0.045(2) Uani d . 1 . . 0
H H1 0.0193 0.1016 0.1932 0.054 Uiso calc R 1 . . 0
C C2 0.1400(7) 0.1490(8) 0.1567(7) 0.051(2) Uani d . 1 . . 0
H H2 0.1690 0.0845 0.1679 0.062 Uiso calc R 1 . . 0
C C3 0.1871(7) 0.2308(8) 0.1239(6) 0.052(3) Uani d . 1 . . 0
H H3 0.2471 0.2204 0.1105 0.062 Uiso calc R 1 . . 0
C C4 0.1462(6) 0.3308(7) 0.1100(6) 0.041(2) Uani d . 1 . . 0
C C5 0.1870(6) 0.4213(8) 0.0779(6) 0.048(2) Uani d . 1 . . 0
H H5 0.2472 0.4177 0.0633 0.058 Uiso calc R 1 . . 0
C C6 0.1405(6) 0.5157(8) 0.0675(5) 0.048(2) Uani d . 1 . . 0
H H6 0.1697 0.5738 0.0448 0.058 Uiso calc R 1 . . 0
C C7 0.0491(6) 0.5276(7) 0.0901(5) 0.039(2) Uani d . 1 . . 0
C C8 -0.0011(6) 0.6212(7) 0.0837(6) 0.047(2) Uani d . 1 . . 0
H H8 0.0249 0.6832 0.0634 0.057 Uiso calc R 1 . . 0
C C9 -0.0879(8) 0.6221(7) 0.1068(6) 0.056(3) Uani d . 1 . . 0
H H9 -0.1213 0.6853 0.1028 0.067 Uiso calc R 1 . . 0
C C10 -0.1284(6) 0.5293(7) 0.1368(6) 0.047(2) Uani d . 1 . . 0
H H10 -0.1882 0.5311 0.1526 0.057 Uiso calc R 1 . . 0
C C11 0.0064(6) 0.4363(6) 0.1212(5) 0.0369(19) Uani d . 1 . . 0
C C12 0.0537(6) 0.3380(7) 0.1308(5) 0.0361(19) Uani d . 1 . . 0
O O1 0.0973(14) 0.4296(19) 0.4629(12) 0.258(11) Uani d . 1 . . 2

loop_
_atom_site_aniso_label
_atom_site_aniso_U_11
_atom_site_aniso_U_22
_atom_site_aniso_U_33
_atom_site_aniso_U_12
_atom_site_aniso_U_13
_atom_site_aniso_U_23
Pt1 0.0506(3) 0.0368(2) 0.0475(3) 0.00031(15) -0.00128(17) 0.00387(15)
Cl1 0.0537(14) 0.0544(15) 0.0658(17) 0.0055(11) 0.0089(12) 0.0134(12)
Cl2 0.0589(14) 0.0404(12) 0.0653(17) -0.0065(11) 0.0036(12) 0.0105(11)
Cl3 0.0648(15) 0.0489(13) 0.0475(15) -0.0084(11) -0.0064(12) 0.0002(11)
Cl4 0.0744(17) 0.0486(14) 0.0473(15) 0.0025(12) -0.0074(12) -0.0021(11)
N1 0.036(4) 0.036(4) 0.037(4) -0.001(3) 0.002(3) -0.006(3)
N2 0.043(4) 0.024(3) 0.044(4) -0.001(3) 0.000(3) 0.004(3)
C1 0.053(6) 0.030(5) 0.053(6) 0.002(4) 0.003(5) -0.002(4)
C2 0.056(6) 0.037(5) 0.062(7) 0.008(4) -0.008(5) -0.001(5)
C3 0.041(5) 0.058(6) 0.056(6) 0.012(4) -0.006(5) -0.017(5)
C4 0.041(5) 0.042(5) 0.040(5) -0.007(4) 0.002(4) -0.011(4)
C5 0.040(5) 0.056(6) 0.048(6) -0.010(4) 0.003(4) -0.008(5)
C6 0.058(6) 0.050(6) 0.037(5) -0.017(4) 0.001(4) 0.001(4)
C7 0.054(5) 0.036(5) 0.027(4) -0.010(4) -0.006(4) -0.004(3)
C8 0.062(6) 0.032(5) 0.048(6) -0.013(4) -0.002(5) -0.003(4)
C9 0.084(7) 0.025(4) 0.059(7) 0.003(5) -0.010(6) 0.000(4)
C10 0.053(5) 0.039(5) 0.050(6) 0.002(4) -0.002(5) 0.002(4)
C11 0.048(5) 0.032(4) 0.030(5) -0.002(4) -0.007(4) -0.006(4)
C12 0.044(5) 0.032(4) 0.032(5) -0.006(4) -0.006(4) -0.005(3)
O1 0.33(3) 0.29(3) 0.151(17) 0.06(2) 0.028(17) 0.043(17)

loop_
_atom_type_symbol
_atom_type_description
_atom_type_scat_dispersion_real
_atom_type_scat_dispersion_imag
_atom_type_scat_source
C C 0.0033 0.0016 'International Tables Vol C Tables 4.2.6.8 and 6.1.1.4'
H H 0.0000 0.0000 'International Tables Vol C Tables 4.2.6.8 and 6.1.1.4'
Cl Cl 0.1484 0.1585 'International Tables Vol C Tables 4.2.6.8 and 6.1.1.4'
N N 0.0061 0.0033 'International Tables Vol C Tables 4.2.6.8 and 6.1.1.4'
O O 0.0106 0.0060 'International Tables Vol C Tables 4.2.6.8 and 6.1.1.4'
Pt Pt -1.7033 8.3905 'International Tables Vol C Tables 4.2.6.8 and 6.1.1.4'

loop_
_geom_angle_atom_site_label_1
_geom_angle_atom_site_label_2
_geom_angle_atom_site_label_3
_geom_angle_site_symmetry_1
_geom_angle_site_symmetry_3
_geom_angle
_geom_angle_publ_flag
N2 Pt1 N1 . . 80.1(3) ?
N2 Pt1 Cl1 . . 94.0(2) ?
N1 Pt1 Cl1 . . 174.0(2) ?
N2 Pt1 Cl2 . . 173.9(2) ?
N1 Pt1 Cl2 . . 93.8(2) ?
Cl1 Pt1 Cl2 . . 92.10(9) ?
N2 Pt1 Cl4 . . 87.8(2) ?
N1 Pt1 Cl4 . . 90.0(2) ?
Cl1 Pt1 Cl4 . . 91.14(10) ?
Cl2 Pt1 Cl4 . . 91.81(10) ?
N2 Pt1 Cl3 . . 89.3(2) ?
N1 Pt1 Cl3 . . 88.2(2) ?
Cl1 Pt1 Cl3 . . 90.39(10) ?
Cl2 Pt1 Cl3 . . 90.90(9) ?
Cl4 Pt1 Cl3 . . 176.84(10) ?
C1 N1 C12 . . 120.5(8) ?
C1 N1 Pt1 . . 127.5(6) ?
C12 N1 Pt1 . . 112.0(6) ?
C10 N2 C11 . . 120.0(7) ?
C10 N2 Pt1 . . 127.7(6) ?
C11 N2 Pt1 . . 112.3(5) ?
N1 C1 C2 . . 120.5(9) ?
N1 C1 H1 . . 119.7 ?
C2 C1 H1 . . 119.7 ?
C1 C2 C3 . . 121.1(9) ?
C1 C2 H2 . . 119.5 ?
C3 C2 H2 . . 119.5 ?
C2 C3 C4 . . 120.7(9) ?
C2 C3 H3 . . 119.7 ?
C4 C3 H3 . . 119.7 ?
C5 C4 C3 . . 126.5(8) ?
C5 C4 C12 . . 118.0(8) ?
C3 C4 C12 . . 115.5(8) ?
C6 C5 C4 . . 121.5(9) ?
C6 C5 H5 . . 119.2 ?
C4 C5 H5 . . 119.2 ?
C5 C6 C7 . . 122.2(8) ?
C5 C6 H6 . . 118.9 ?
C7 C6 H6 . . 118.9 ?
C8 C7 C11 . . 117.7(8) ?
C8 C7 C6 . . 125.4(8) ?
C11 C7 C6 . . 117.0(8) ?
C9 C8 C7 . . 119.8(9) ?
C9 C8 H8 . . 120.1 ?
C7 C8 H8 . . 120.1 ?
C8 C9 C10 . . 120.9(9) ?
C8 C9 H9 . . 119.5 ?
C10 C9 H9 . . 119.5 ?
N2 C10 C9 . . 120.0(9) ?
N2 C10 H10 . . 120.0 ?
C9 C10 H10 . . 120.0 ?
N2 C11 C7 . . 121.6(8) ?
N2 C11 C12 . . 117.4(7) ?
C7 C11 C12 . . 121.0(8) ?
N1 C12 C11 . . 118.2(8) ?
N1 C12 C4 . . 121.6(8) ?
C11 C12 C4 . . 120.2(8) ?

loop_
_geom_bond_atom_site_label_1
_geom_bond_atom_site_label_2
_geom_bond_site_symmetry_2
_geom_bond_distance
_geom_bond_publ_flag
Pt1 N2 . 2.080(7) ?
Pt1 N1 . 2.083(7) ?
Pt1 Cl1 . 2.317(3) ?
Pt1 Cl2 . 2.320(2) ?
Pt1 Cl4 . 2.335(3) ?
Pt1 Cl3 . 2.343(3) ?
N1 C1 . 1.335(11) ?
N1 C12 . 1.351(11) ?
N2 C10 . 1.330(11) ?
N2 C11 . 1.357(11) ?
C1 C2 . 1.357(13) ?
C1 H1 . 0.9300 ?
C2 C3 . 1.358(14) ?
C2 H2 . 0.9300 ?
C3 C4 . 1.402(13) ?
C3 H3 . 0.9300 ?
C4 C5 . 1.393(13) ?
C4 C12 . 1.424(12) ?
C5 C6 . 1.372(13) ?
C5 H5 . 0.9300 ?
C6 C7 . 1.421(13) ?
C6 H6 . 0.9300 ?
C7 C8 . 1.384(13) ?
C7 C11 . 1.405(11) ?
C8 C9 . 1.351(14) ?
C8 H8 . 0.9300 ?
C9 C10 . 1.400(14) ?
C9 H9 . 0.9300 ?
C10 H10 . 0.9300 ?
C11 C12 . 1.417(12) ?

loop_
_geom_hbond_atom_site_label_D
_geom_hbond_atom_site_label_H
_geom_hbond_atom_site_label_A
_geom_hbond_site_symmetry_A
_geom_hbond_distance_DH
_geom_hbond_distance_HA
_geom_hbond_distance_DA
_geom_hbond_angle_DHA
C1 H1 Cl2 . 0.93 2.72 3.298(10) 121.2
C10 H10 Cl1 . 0.93 2.74 3.306(10) 120.6

loop_
_geom_torsion_atom_site_label_1
_geom_torsion_atom_site_label_2
_geom_torsion_atom_site_label_3
_geom_torsion_atom_site_label_4
_geom_torsion_site_symmetry_1
_geom_torsion_site_symmetry_2
_geom_torsion_site_symmetry_3
_geom_torsion_site_symmetry_4
_geom_torsion
_geom_torsion_publ_flag
N2 Pt1 N1 C1 . . . . 179.4(8) ?
Cl2 Pt1 N1 C1 . . . . -0.2(8) ?
Cl4 Pt1 N1 C1 . . . . 91.6(7) ?
Cl3 Pt1 N1 C1 . . . . -91.0(7) ?
N2 Pt1 N1 C12 . . . . -1.2(6) ?
Cl2 Pt1 N1 C12 . . . . 179.2(5) ?
Cl4 Pt1 N1 C12 . . . . -89.0(5) ?
Cl3 Pt1 N1 C12 . . . . 88.4(5) ?
N1 Pt1 N2 C10 . . . . -177.2(8) ?
Cl1 Pt1 N2 C10 . . . . 4.2(8) ?
Cl4 Pt1 N2 C10 . . . . -86.8(8) ?
Cl3 Pt1 N2 C10 . . . . 94.6(8) ?
N1 Pt1 N2 C11 . . . . 0.5(6) ?
Cl1 Pt1 N2 C11 . . . . -178.1(6) ?
Cl4 Pt1 N2 C11 . . . . 90.9(6) ?
Cl3 Pt1 N2 C11 . . . . -87.7(6) ?
C12 N1 C1 C2 . . . . 2.3(13) ?
Pt1 N1 C1 C2 . . . . -178.3(7) ?
N1 C1 C2 C3 . . . . -3.7(16) ?
C1 C2 C3 C4 . . . . 3.2(16) ?
C2 C3 C4 C5 . . . . 179.0(10) ?
C2 C3 C4 C12 . . . . -1.4(14) ?
C3 C4 C5 C6 . . . . -179.5(9) ?
C12 C4 C5 C6 . . . . 1.0(14) ?
C4 C5 C6 C7 . . . . 1.4(15) ?
C5 C6 C7 C8 . . . . 177.8(9) ?
C5 C6 C7 C11 . . . . -2.6(13) ?
C11 C7 C8 C9 . . . . -0.1(13) ?
C6 C7 C8 C9 . . . . 179.5(9) ?
C7 C8 C9 C10 . . . . -0.6(15) ?
C11 N2 C10 C9 . . . . 1.7(14) ?
Pt1 N2 C10 C9 . . . . 179.3(7) ?
C8 C9 C10 N2 . . . . -0.2(15) ?
C10 N2 C11 C7 . . . . -2.5(13) ?
Pt1 N2 C11 C7 . . . . 179.6(6) ?
C10 N2 C11 C12 . . . . 178.2(8) ?
Pt1 N2 C11 C12 . . . . 0.3(9) ?
C8 C7 C11 N2 . . . . 1.7(12) ?
C6 C7 C11 N2 . . . . -178.0(8) ?
C8 C7 C11 C12 . . . . -179.0(8) ?
C6 C7 C11 C12 . . . . 1.3(12) ?
C1 N1 C12 C11 . . . . -178.7(8) ?
Pt1 N1 C12 C11 . . . . 1.8(9) ?
C1 N1 C12 C4 . . . . -0.6(12) ?
Pt1 N1 C12 C4 . . . . 180.0(6) ?
N2 C11 C12 N1 . . . . -1.4(12) ?
C7 C11 C12 N1 . . . . 179.2(7) ?
N2 C11 C12 C4 . . . . -179.6(8) ?
C7 C11 C12 C4 . . . . 1.0(12) ?
C5 C4 C12 N1 . . . . 179.7(8) ?
C3 C4 C12 N1 . . . . 0.1(12) ?
C5 C4 C12 C11 . . . . -2.2(13) ?
C3 C4 C12 C11 . . . . 178.2(8) ?
